data_7055451
loop_
_publ_author_name
'Le Poul, Pascal'
'Le Poul, Nicolas'
'Golhen, Stephane'
'Robin-Le Guen, Fran\,coise'
'Caro, Bertrand'

_publ_section_title
;
 The synthesis of flexible tetrapyridylethanes from pyridylpyrylium
 dications
;
_journal_issue 7
_journal_name_full 'New J. Chem.'
_journal_page_first 5666
_journal_paper_doi 10.1039/C5NJ03257A
_journal_volume 40
_journal_year 2016
_chemical_formula_sum 'C58 H42 N4'
_chemical_formula_weight 794.95
_chemical_name_systematic
;
 ?
;
_space_group_crystal_system monoclinic
_space_group_IT_number 14
_space_group_name_Hall '-P 2yn'
_space_group_name_H-M_alt 'P 1 21/n 1'
_symmetry_space_group_name_Hall '-P 2yn'
_symmetry_space_group_name_H-M 'P 1 21/n 1'
_atom_sites_solution_hydrogens geom
_audit_creation_method SHELXL-2013
_audit_update_record
;
2015-10-15 deposited with the CCDC.
2016-04-05 downloaded from the CCDC.
;
_cell_angle_alpha 90
_cell_angle_beta 76.691(8)
_cell_angle_gamma 90
_cell_formula_units_Z 2
_cell_length_a 10.9142(17)
_cell_length_b 13.574(2)
_cell_length_c 14.539(2)
_cell_measurement_reflns_used 3880
_cell_measurement_temperature 293(2)
_cell_measurement_theta_max 25.35
_cell_measurement_theta_min 1
_cell_volume 2096.1(5)
_computing_cell_refinement 'HKL Scalepack (Otwinowski & Minor 1997)'
_computing_data_collection 'Collect (Bruker AXS BV, 1997-2004)'
_computing_data_reduction 'HKL Denzo and Scalepack (Otwinowski & Minor 1997)'
_computing_publication_material 'WinGX publication routines (Farrugia, 2012)'
_computing_structure_refinement 'SHELXL-2013 (Sheldrick, 2013)'
_computing_structure_solution 'SIR-97 (Altomare al, 1999)'
_diffrn_ambient_temperature 293(2)
_diffrn_detector_area_resol_mean 9
_diffrn_measured_fraction_theta_full 0.987
_diffrn_measured_fraction_theta_max 0.987
_diffrn_measurement_device_type KappaCCD
_diffrn_measurement_method 'CCD rotation images, thick slices'
_diffrn_radiation_type MoK\a
_diffrn_radiation_wavelength 0.71073
_diffrn_reflns_av_R_equivalents 0.1898
_diffrn_reflns_av_unetI/netI 0.2232
_diffrn_reflns_Laue_measured_fraction_full 0.987
_diffrn_reflns_Laue_measured_fraction_max 0.987
_diffrn_reflns_limit_h_max 13
_diffrn_reflns_limit_h_min -13
_diffrn_reflns_limit_k_max 16
_diffrn_reflns_limit_k_min -16
_diffrn_reflns_limit_l_max 17
_diffrn_reflns_limit_l_min -17
_diffrn_reflns_number 7210
_diffrn_reflns_point_group_measured_fraction_full 0.987
_diffrn_reflns_point_group_measured_fraction_max 0.987
_diffrn_reflns_theta_full 25.242
_diffrn_reflns_theta_max 25.258
_diffrn_reflns_theta_min 5.194
_diffrn_source 'Enraf Nonius FR590'
_exptl_absorpt_coefficient_mu 0.074
_exptl_absorpt_correction_type none
_exptl_crystal_colour yellow
_exptl_crystal_density_diffrn 1.260
_exptl_crystal_density_method 'not measured'
_exptl_crystal_description prism
_exptl_crystal_F_000 836
_exptl_crystal_size_max 0.018
_exptl_crystal_size_mid 0.015
_exptl_crystal_size_min 0.012
_refine_diff_density_max 0.293
_refine_diff_density_min -0.175
_refine_diff_density_rms 0.045
_refine_ls_extinction_method none
_refine_ls_goodness_of_fit_ref 0.935
_refine_ls_hydrogen_treatment constr
_refine_ls_matrix_type full
_refine_ls_number_parameters 280
_refine_ls_number_reflns 3743
_refine_ls_number_restraints 0
_refine_ls_restrained_S_all 0.935
_refine_ls_R_factor_all 0.2867
_refine_ls_R_factor_gt 0.0919
_refine_ls_shift/su_max 0.000
_refine_ls_shift/su_mean 0.000
_refine_ls_structure_factor_coef Fsqd
_refine_ls_weighting_details 'w=1/[\s^2^(Fo^2^)+(0.1344P)^2^] where P=(Fo^2^+2Fc^2^)/3'
_refine_ls_weighting_scheme calc
_refine_ls_wR_factor_gt 0.2180
_refine_ls_wR_factor_ref 0.3083
_reflns_Friedel_coverage 0.000
_reflns_number_gt 1096
_reflns_number_total 3743
_reflns_threshold_expression 'I > 2\s(I)'
_cod_data_source_file c5nj03257a2.cif
_cod_data_source_block shelx
_cod_depositor_comments 'Adding full bibliography for 7055451.cif.'
_cod_database_code 7055451
_shelx_space_group_comment
;
The symmetry employed for this shelxl refinement is uniquely defined
by the following loop, which should always be used as a source of
symmetry information in preference to the above space-group names.
They are only intended as comments.
;
_shelxl_version_number 2013-4

loop_
_space_group_symop_operation_xyz
'x, y, z'
'-x+1/2, y+1/2, -z+1/2'
'-x, -y, -z'
'x-1/2, -y-1/2, z-1/2'

loop_
_atom_site_label
_atom_site_type_symbol
_atom_site_fract_x
_atom_site_fract_y
_atom_site_fract_z
_atom_site_U_iso_or_equiv
_atom_site_adp_type
_atom_site_occupancy
_atom_site_site_symmetry_order
_atom_site_calc_flag
_atom_site_refinement_flags_posn
_atom_site_refinement_flags_adp
C1 C 0.0080(6) 0.5416(6) 0.0309(5) 0.105(3) Uani 1 1 d . .
H1 H 0.0050 0.6004 -0.0077 0.126 Uiso 1 1 calc R U
C2 C 0.1333(6) 0.5493(6) 0.0596(4) 0.0811(19) Uani 1 1 d . .
C3 C 0.1935(6) 0.4657(6) 0.0868(5) 0.088(2) Uani 1 1 d . .
H3 H 0.1583 0.4033 0.0869 0.106 Uiso 1 1 calc R U
C4 C 0.3111(6) 0.4797(5) 0.1144(4) 0.0729(17) Uani 1 1 d . .
C5 C 0.3003(5) 0.6471(6) 0.0907(4) 0.0772(19) Uani 1 1 d . .
C6 C 0.1884(6) 0.6390(6) 0.0624(5) 0.0852(19) Uani 1 1 d . .
H6 H 0.1504 0.6952 0.0452 0.102 Uiso 1 1 calc R U
C7 C 0.3599(6) 0.7455(6) 0.0946(4) 0.0794(19) Uani 1 1 d . .
C8 C 0.4892(6) 0.7506(6) 0.0801(4) 0.087(2) Uani 1 1 d . .
H8 H 0.5369 0.6933 0.0675 0.105 Uiso 1 1 calc R U
C9 C 0.5487(7) 0.8399(7) 0.0841(5) 0.100(2) Uani 1 1 d . .
H9 H 0.6360 0.8423 0.0738 0.120 Uiso 1 1 calc R U
C10 C 0.4797(9) 0.9252(7) 0.1031(6) 0.110(3) Uani 1 1 d . .
H10 H 0.5195 0.9852 0.1071 0.132 Uiso 1 1 calc R U
C11 C 0.3499(9) 0.9206(6) 0.1163(6) 0.107(3) Uani 1 1 d . .
H11 H 0.3022 0.9779 0.1273 0.129 Uiso 1 1 calc R U
C12 C 0.2923(7) 0.8318(6) 0.1130(5) 0.093(2) Uani 1 1 d . .
H12 H 0.2050 0.8296 0.1234 0.112 Uiso 1 1 calc R U
C13 C 0.3825(6) 0.3971(6) 0.1398(5) 0.0789(18) Uani 1 1 d . .
C14 C 0.3282(7) 0.3061(7) 0.1628(5) 0.101(2) Uani 1 1 d . .
H14 H 0.2436 0.2978 0.1631 0.121 Uiso 1 1 calc R U
C15 C 0.3943(8) 0.2277(6) 0.1853(5) 0.105(2) Uani 1 1 d . .
H15 H 0.3547 0.1671 0.1989 0.126 Uiso 1 1 calc R U
C16 C 0.5201(8) 0.2380(7) 0.1879(5) 0.105(2) Uani 1 1 d . .
H16 H 0.5653 0.1852 0.2039 0.126 Uiso 1 1 calc R U
C17 C 0.5762(7) 0.3293(7) 0.1660(6) 0.104(2) Uani 1 1 d . .
H17 H 0.6604 0.3381 0.1670 0.124 Uiso 1 1 calc R U
C18 C 0.5092(6) 0.4058(5) 0.1430(5) 0.093(2) Uani 1 1 d . .
H18 H 0.5489 0.4664 0.1288 0.112 Uiso 1 1 calc R U
C19 C -0.1028(6) 0.5541(6) 0.1165(5) 0.083(2) Uani 1 1 d . .
C20 C -0.1259(6) 0.4894(5) 0.1914(6) 0.088(2) Uani 1 1 d . .
H20 H -0.0742 0.4346 0.1898 0.105 Uiso 1 1 calc R U
C21 C -0.2269(6) 0.5046(5) 0.2712(5) 0.089(2) Uani 1 1 d . .
H21 H -0.2415 0.4602 0.3213 0.107 Uiso 1 1 calc R U
C22 C -0.3039(6) 0.5871(5) 0.2735(5) 0.0758(18) Uani 1 1 d . .
C23 C -0.2773(6) 0.6508(5) 0.1981(5) 0.0854(19) Uani 1 1 d . .
H23 H -0.3281 0.7060 0.1995 0.102 Uiso 1 1 calc R U
C24 C -0.1802(7) 0.6371(5) 0.1211(5) 0.089(2) Uani 1 1 d . .
H24 H -0.1656 0.6827 0.0720 0.107 Uiso 1 1 calc R U
C25 C -0.4096(6) 0.6036(5) 0.3545(5) 0.0739(17) Uani 1 1 d . .
C26 C -0.3962(6) 0.6061(5) 0.4467(6) 0.0850(19) Uani 1 1 d . .
H26 H -0.3172 0.5961 0.4590 0.102 Uiso 1 1 calc R U
C27 C -0.4980(7) 0.6230(5) 0.5205(5) 0.093(2) Uani 1 1 d . .
H27 H -0.4843 0.6251 0.5813 0.112 Uiso 1 1 calc R U
C28 C -0.6298(6) 0.6332(5) 0.4208(7) 0.092(2) Uani 1 1 d . .
H28 H -0.7106 0.6402 0.4109 0.111 Uiso 1 1 calc R U
C29 C -0.5319(6) 0.6196(5) 0.3419(5) 0.092(2) Uani 1 1 d . .
H29 H -0.5471 0.6210 0.2815 0.110 Uiso 1 1 calc R U
N1 N 0.3599(4) 0.5696(4) 0.1158(4) 0.0760(15) Uani 1 1 d . .
N2 N -0.6167(5) 0.6369(4) 0.5102(5) 0.0980(18) Uani 1 1 d . .

loop_
_atom_site_aniso_label
_atom_site_aniso_U_11
_atom_site_aniso_U_22
_atom_site_aniso_U_33
_atom_site_aniso_U_23
_atom_site_aniso_U_13
_atom_site_aniso_U_12
C1 0.057(4) 0.159(8) 0.104(6) -0.035(5) -0.026(4) 0.003(4)
C2 0.060(4) 0.109(6) 0.077(5) -0.001(4) -0.021(3) 0.000(4)
C3 0.081(5) 0.106(6) 0.077(5) -0.019(4) -0.018(4) -0.017(4)
C4 0.066(4) 0.085(5) 0.070(4) -0.009(4) -0.021(3) -0.002(4)
C5 0.050(4) 0.111(6) 0.075(4) 0.002(4) -0.024(3) 0.007(4)
C6 0.074(5) 0.096(5) 0.088(5) -0.012(4) -0.024(4) -0.003(4)
C7 0.069(4) 0.094(6) 0.082(5) 0.003(4) -0.032(4) -0.010(4)
C8 0.082(5) 0.094(6) 0.085(5) -0.008(4) -0.015(4) -0.012(4)
C9 0.084(5) 0.116(7) 0.101(6) 0.003(5) -0.024(4) -0.009(5)
C10 0.117(7) 0.098(7) 0.129(7) 0.013(5) -0.057(5) -0.021(6)
C11 0.121(7) 0.076(6) 0.139(7) 0.001(5) -0.061(6) 0.003(5)
C12 0.076(5) 0.101(6) 0.112(6) -0.006(5) -0.040(4) 0.012(5)
C13 0.081(5) 0.074(5) 0.085(5) -0.005(4) -0.028(4) -0.014(4)
C14 0.096(5) 0.105(6) 0.113(6) -0.016(5) -0.044(4) 0.015(5)
C15 0.110(6) 0.095(6) 0.113(6) -0.008(5) -0.030(5) -0.016(5)
C16 0.126(7) 0.095(6) 0.103(6) 0.008(5) -0.044(5) 0.010(5)
C17 0.088(5) 0.101(6) 0.126(7) 0.005(5) -0.033(5) 0.005(5)
C18 0.078(5) 0.084(5) 0.123(6) 0.008(4) -0.037(4) -0.006(4)
C19 0.064(4) 0.125(6) 0.065(5) -0.008(5) -0.027(4) -0.007(4)
C20 0.072(4) 0.088(5) 0.107(6) -0.004(5) -0.030(4) 0.004(4)
C21 0.076(5) 0.105(6) 0.089(5) 0.007(4) -0.024(4) 0.002(4)
C22 0.060(4) 0.089(5) 0.084(5) -0.001(4) -0.029(4) 0.003(4)
C23 0.073(5) 0.105(5) 0.080(5) 0.006(5) -0.021(4) 0.010(4)
C24 0.077(5) 0.109(6) 0.087(5) 0.010(4) -0.031(4) 0.002(4)
C25 0.067(4) 0.083(5) 0.075(5) -0.004(4) -0.023(4) 0.004(3)
C26 0.064(4) 0.102(5) 0.092(5) -0.008(4) -0.025(4) 0.000(3)
C27 0.079(5) 0.118(6) 0.083(5) -0.005(4) -0.020(4) -0.017(4)
C28 0.068(4) 0.100(6) 0.112(6) -0.003(5) -0.027(5) 0.012(4)
C29 0.079(5) 0.111(6) 0.087(5) -0.003(4) -0.022(4) 0.013(4)
N1 0.062(3) 0.088(4) 0.082(4) -0.001(3) -0.026(3) -0.009(3)
N2 0.081(4) 0.103(5) 0.108(5) -0.017(4) -0.020(3) -0.002(3)

loop_
_atom_type_symbol
_atom_type_description
_atom_type_scat_dispersion_real
_atom_type_scat_dispersion_imag
_atom_type_scat_source
C C 0.0033 0.0016 'International Tables Vol C Tables 4.2.6.8 and 6.1.1.4'
H H 0.0000 0.0000 'International Tables Vol C Tables 4.2.6.8 and 6.1.1.4'
N N 0.0061 0.0033 'International Tables Vol C Tables 4.2.6.8 and 6.1.1.4'

loop_
_geom_angle_atom_site_label_1
_geom_angle_atom_site_label_2
_geom_angle_atom_site_label_3
_geom_angle
_geom_angle_site_symmetry_1
C1 C1 C2 117.2(7) 3_565
C1 C1 C19 113.4(7) 3_565
C2 C1 C19 111.1(5) .
C6 C2 C3 118.1(6) .
C6 C2 C1 120.0(7) .
C3 C2 C1 121.8(7) .
C2 C3 C4 118.2(7) .
N1 C4 C3 120.6(6) .
N1 C4 C13 117.4(6) .
C3 C4 C13 122.0(7) .
N1 C5 C6 122.8(7) .
N1 C5 C7 116.8(5) .
C6 C5 C7 120.4(6) .
C2 C6 C5 120.5(7) .
C12 C7 C8 118.1(7) .
C12 C7 C5 123.3(6) .
C8 C7 C5 118.6(7) .
C9 C8 C7 120.7(7) .
C8 C9 C10 120.4(7) .
C9 C10 C11 119.0(8) .
C12 C11 C10 120.0(7) .
C11 C12 C7 121.7(7) .
C14 C13 C18 116.2(7) .
C14 C13 C4 121.6(6) .
C18 C13 C4 122.2(7) .
C15 C14 C13 122.4(8) .
C14 C15 C16 120.5(8) .
C15 C16 C17 118.1(7) .
C18 C17 C16 120.4(8) .
C17 C18 C13 122.5(7) .
C20 C19 C24 118.5(6) .
C20 C19 C1 122.6(7) .
C24 C19 C1 118.9(7) .
C19 C20 C21 121.3(6) .
C22 C21 C20 119.1(7) .
C23 C22 C21 118.0(7) .
C23 C22 C25 121.9(6) .
C21 C22 C25 120.1(7) .
C24 C23 C22 123.4(7) .
C23 C24 C19 119.7(7) .
C26 C25 C29 116.0(6) .
C26 C25 C22 123.0(6) .
C29 C25 C22 121.0(6) .
C27 C26 C25 120.9(6) .
N2 C27 C26 124.1(7) .
N2 C28 C29 124.9(6) .
C28 C29 C25 119.1(7) .
C4 N1 C5 119.8(6) .
C28 N2 C27 114.9(6) .

loop_
_geom_bond_atom_site_label_1
_geom_bond_atom_site_label_2
_geom_bond_distance
_geom_bond_site_symmetry_2
C1 C1 1.479(13) 3_565
C1 C2 1.522(8) .
C1 C19 1.532(9) .
C2 C6 1.364(9) .
C2 C3 1.414(9) .
C3 C4 1.443(8) .
C4 N1 1.334(7) .
C4 C13 1.461(9) .
C5 N1 1.331(7) .
C5 C6 1.379(8) .
C5 C7 1.494(9) .
C7 C12 1.378(9) .
C7 C8 1.380(8) .
C8 C9 1.383(9) .
C9 C10 1.374(10) .
C10 C11 1.386(10) .
C11 C12 1.365(9) .
C13 C14 1.377(9) .
C13 C18 1.399(8) .
C14 C15 1.366(10) .
C15 C16 1.389(10) .
C16 C17 1.387(10) .
C17 C18 1.356(9) .
C19 C20 1.378(9) .
C19 C24 1.400(9) .
C20 C21 1.419(9) .
C21 C22 1.395(9) .
C22 C23 1.375(8) .
C22 C25 1.463(9) .
C23 C24 1.365(9) .
C25 C26 1.382(8) .
C25 C29 1.406(8) .
C26 C27 1.375(9) .
C27 N2 1.351(8) .
C28 N2 1.340(9) .
C28 C29 1.388(9) .
